data_7028608
loop_
_publ_author_name
'Han, Xiaoyan'
'Weng, Zhiqiang'
'Young, David James'
'Jin, Guo-Xin'
'Hor, T. S. Andy'

_publ_section_title
;
 Stoichiometric sensitivity and structural diversity in click-active
 copper(I) N,S-heterocyclic carbene complexes.
;
_journal_issue 3
_journal_name_full 'Dalton transactions (Cambridge, England : 2003)'
_journal_page_first 1305
_journal_page_last 1312
_journal_paper_doi 10.1039/c3dt52059e
_journal_volume 43
_journal_year 2014
_chemical_formula_sum 'C40 H44 Br4 Cu4 N4 S4'
_chemical_formula_weight 1282.83
_chemical_name_systematic
; 
 ? 
;
_space_group_IT_number 2
_symmetry_cell_setting triclinic
_symmetry_space_group_name_Hall '-P 1'
_symmetry_space_group_name_H-M 'P -1'
_atom_sites_solution_hydrogens geom
_atom_sites_solution_primary direct
_atom_sites_solution_secondary difmap
_audit_creation_method SHELXL-97
_cell_angle_alpha 75.9430(10)
_cell_angle_beta 89.9310(10)
_cell_angle_gamma 74.7520(10)
_cell_formula_units_Z 1
_cell_length_a 9.5728(7)
_cell_length_b 10.8961(8)
_cell_length_c 11.5350(8)
_cell_measurement_reflns_used 6015
_cell_measurement_temperature 295(2)
_cell_measurement_theta_max 27.46
_cell_measurement_theta_min 2.34
_cell_volume 1123.53(14)
_computing_cell_refinement 'Bruker SMART'
_computing_data_collection 'Bruker SMART'
_computing_data_reduction 'Bruker SAINT'
_computing_molecular_graphics 'Bruker SHELXTL'
_computing_publication_material 'Bruker SHELXTL'
_computing_structure_refinement 'SHELXL-97 (Sheldrick, 1997)'
_computing_structure_solution 'SHELXS-97 (Sheldrick, 1990)'
_diffrn_ambient_temperature 295(2)
_diffrn_measured_fraction_theta_full 0.998
_diffrn_measured_fraction_theta_max 0.998
_diffrn_measurement_device_type 'CCD area detector'
_diffrn_measurement_method 'phi and omega scans'
_diffrn_radiation_monochromator graphite
_diffrn_radiation_source 'fine-focus sealed tube'
_diffrn_radiation_type MoK\a
_diffrn_radiation_wavelength 0.71073
_diffrn_reflns_av_R_equivalents 0.0403
_diffrn_reflns_av_sigmaI/netI 0.0431
_diffrn_reflns_limit_h_max 12
_diffrn_reflns_limit_h_min -12
_diffrn_reflns_limit_k_max 14
_diffrn_reflns_limit_k_min -14
_diffrn_reflns_limit_l_max 14
_diffrn_reflns_limit_l_min -14
_diffrn_reflns_number 14572
_diffrn_reflns_theta_full 27.50
_diffrn_reflns_theta_max 27.50
_diffrn_reflns_theta_min 1.82
_exptl_absorpt_coefficient_mu 5.644
_exptl_absorpt_correction_T_max 0.4549
_exptl_absorpt_correction_T_min 0.0099
_exptl_absorpt_correction_type multi-scan
_exptl_absorpt_process_details 'Sadabs. (Sheldrick 2001)'
_exptl_crystal_colour Yellow
_exptl_crystal_density_diffrn 1.896
_exptl_crystal_density_meas ?
_exptl_crystal_density_method 'not measured'
_exptl_crystal_description Plate
_exptl_crystal_F_000 632
_exptl_crystal_size_max 0.70
_exptl_crystal_size_mid 0.34
_exptl_crystal_size_min 0.14
_refine_diff_density_max 0.403
_refine_diff_density_min -0.702
_refine_diff_density_rms 0.124
_refine_ls_extinction_method none
_refine_ls_goodness_of_fit_ref 1.057
_refine_ls_hydrogen_treatment constr
_refine_ls_matrix_type full
_refine_ls_number_parameters 255
_refine_ls_number_reflns 5150
_refine_ls_number_restraints 0
_refine_ls_restrained_S_all 1.057
_refine_ls_R_factor_all 0.0410
_refine_ls_R_factor_gt 0.0325
_refine_ls_shift/su_max 0.001
_refine_ls_shift/su_mean 0.000
_refine_ls_structure_factor_coef Fsqd
_refine_ls_weighting_details 'calc w=1/[\s^2^(Fo^2^)+(0.0460P)^2^+0.0199P] where P=(Fo^2^+2Fc^2^)/3'
_refine_ls_weighting_scheme calc
_refine_ls_wR_factor_gt 0.0875
_refine_ls_wR_factor_ref 0.0911
_reflns_number_gt 4229
_reflns_number_total 5150
_reflns_threshold_expression >2sigma(I)
_cod_data_source_file c3dt52059e.txt
_cod_data_source_block 9086
_cod_depositor_comments
;
The following automatic conversions were performed:

'_symmetry_cell_setting' value 'Triclinic' changed to 'triclinic'
according to
/usr/data/users/saulius/automatic-downloads/current/RSC/lib/dictionaries/cif_core.dic
dictionary named 'cif_core.dic' version 2.4.2 from
2011-04-26.

'_exptl_absorpt_correction_type' value 'Multi-scan'
changed to 'multi-scan' according to
/usr/data/users/saulius/automatic-downloads/current/RSC/lib/dictionaries/cif_core.dic
dictionary named 'cif_core.dic' version 2.4.2 from 2011-04-26.

Automatic conversion script
Id: cif_fix_values 2281 2013-09-26 08:29:07Z andrius 

The following automatic conversions were performed:

'_exptl_crystal_density_meas' value 'Not Measured' was changed to '?'
- the value is perceived as not measured.

Automatic conversion script
Id: cif_fix_values 3008 2015-01-20 13:52:24Z robertas 
;
_cod_original_sg_symbol_H-M P-1
_cod_database_code 7028608

loop_
_symmetry_equiv_pos_as_xyz
'x, y, z'
'-x, -y, -z'

loop_
_atom_site_label
_atom_site_type_symbol
_atom_site_fract_x
_atom_site_fract_y
_atom_site_fract_z
_atom_site_U_iso_or_equiv
_atom_site_adp_type
_atom_site_occupancy
_atom_site_symmetry_multiplicity
_atom_site_calc_flag
_atom_site_refinement_flags
Cu1 Cu 0.12046(4) 1.21133(3) 0.09682(3) 0.04821(11) Uani 1 1 d .
Cu2 Cu -0.01828(5) 0.95569(3) 0.14631(4) 0.05968(13) Uani 1 1 d .
S1 S 0.18068(7) 1.49737(6) 0.02183(6) 0.04091(16) Uani 1 1 d .
S2 S -0.05805(9) 0.66546(7) 0.21704(7) 0.05144(19) Uani 1 1 d .
Br1 Br -0.08431(3) 1.16653(3) 0.20249(3) 0.04820(10) Uani 1 1 d .
Br2 Br 0.20694(3) 1.01175(3) 0.02608(2) 0.04272(9) Uani 1 1 d .
N1 N 0.3470(2) 1.31080(19) 0.17013(19) 0.0359(4) Uani 1 1 d .
N2 N 0.1423(2) 0.7137(2) 0.31970(19) 0.0408(5) Uani 1 1 d .
C1 C 0.2261(3) 1.3356(2) 0.1006(2) 0.0371(5) Uani 1 1 d .
C2 C 0.4072(3) 1.4161(2) 0.1651(2) 0.0367(5) Uani 1 1 d .
C3 C 0.5320(3) 1.4148(3) 0.2281(3) 0.0481(6) Uani 1 1 d .
H3 H 0.5886 1.3378 0.2791 0.058 Uiso 1 1 calc R
C4 C 0.5683(4) 1.5307(3) 0.2122(3) 0.0578(8) Uani 1 1 d .
H4 H 0.6510 1.5322 0.2533 0.069 Uiso 1 1 calc R
C5 C 0.4851(4) 1.6462(3) 0.1364(3) 0.0555(8) Uani 1 1 d .
H5 H 0.5120 1.7237 0.1291 0.067 Uiso 1 1 calc R
C6 C 0.3638(3) 1.6482(3) 0.0722(3) 0.0480(7) Uani 1 1 d .
H6 H 0.3088 1.7251 0.0201 0.058 Uiso 1 1 calc R
C7 C 0.3261(3) 1.5301(2) 0.0879(2) 0.0365(5) Uani 1 1 d .
C8 C 0.4112(3) 1.1772(2) 0.2460(2) 0.0441(6) Uani 1 1 d .
H8A H 0.3353 1.1330 0.2652 0.053 Uiso 1 1 calc R
H8B H 0.4522 1.1834 0.3205 0.053 Uiso 1 1 calc R
C9 C 0.5277(3) 1.0962(3) 0.1867(3) 0.0503(7) Uani 1 1 d .
H9A H 0.6101 1.1330 0.1777 0.060 Uiso 1 1 calc R
H9B H 0.4909 1.0992 0.1074 0.060 Uiso 1 1 calc R
C10 C 0.5764(4) 0.9542(3) 0.2599(3) 0.0636(9) Uani 1 1 d .
H10A H 0.5995 0.9518 0.3415 0.095 Uiso 1 1 calc R
H10B H 0.6607 0.9080 0.2274 0.095 Uiso 1 1 calc R
H10C H 0.4997 0.9130 0.2569 0.095 Uiso 1 1 calc R
C11 C 0.0321(3) 0.7768(3) 0.2373(2) 0.0432(6) Uani 1 1 d .
C12 C 0.1605(3) 0.5795(2) 0.3704(2) 0.0444(6) Uani 1 1 d .
C13 C 0.2642(4) 0.4961(3) 0.4578(3) 0.0606(8) Uani 1 1 d .
H13 H 0.3336 0.5263 0.4902 0.073 Uiso 1 1 calc R
C14 C 0.2614(5) 0.3671(3) 0.4953(4) 0.0761(11) Uani 1 1 d .
H14 H 0.3298 0.3094 0.5544 0.091 Uiso 1 1 calc R
C15 C 0.1602(5) 0.3213(3) 0.4477(4) 0.0811(13) Uani 1 1 d .
H15 H 0.1615 0.2333 0.4748 0.097 Uiso 1 1 calc R
C16 C 0.0553(4) 0.4043(3) 0.3594(3) 0.0671(10) Uani 1 1 d .
H16 H -0.0128 0.3727 0.3269 0.080 Uiso 1 1 calc R
C17 C 0.0550(3) 0.5361(3) 0.3211(3) 0.0467(6) Uani 1 1 d .
C18 C 0.2348(3) 0.7866(3) 0.3576(3) 0.0520(7) Uani 1 1 d .
H18A H 0.2366 0.8615 0.2925 0.062 Uiso 1 1 calc R
H18B H 0.3332 0.7303 0.3760 0.062 Uiso 1 1 calc R
C19 C 0.1800(4) 0.8342(4) 0.4674(3) 0.0682(10) Uani 1 1 d .
H19A H 0.0783 0.8824 0.4519 0.082 Uiso 1 1 calc R
H19B H 0.1879 0.7589 0.5348 0.082 Uiso 1 1 calc R
C20 C 0.2642(5) 0.9208(4) 0.4989(3) 0.0872(13) Uani 1 1 d .
H20A H 0.3638 0.8717 0.5191 0.131 Uiso 1 1 calc R
H20B H 0.2243 0.9520 0.5661 0.131 Uiso 1 1 calc R
H20C H 0.2586 0.9943 0.4316 0.131 Uiso 1 1 calc R

loop_
_atom_site_aniso_label
_atom_site_aniso_U_11
_atom_site_aniso_U_22
_atom_site_aniso_U_33
_atom_site_aniso_U_23
_atom_site_aniso_U_13
_atom_site_aniso_U_12
Cu1 0.0506(2) 0.03852(19) 0.0574(2) -0.00626(16) -0.00409(17) -0.02057(16)
Cu2 0.0752(3) 0.0370(2) 0.0588(3) 0.00040(17) -0.0056(2) -0.01294(18)
S1 0.0373(3) 0.0317(3) 0.0508(4) -0.0069(3) -0.0016(3) -0.0075(3)
S2 0.0598(4) 0.0470(4) 0.0528(4) -0.0162(3) 0.0021(4) -0.0202(3)
Br1 0.04987(17) 0.04612(17) 0.05793(19) -0.02292(14) 0.01434(13) -0.01993(13)
Br2 0.04547(16) 0.04014(16) 0.04467(16) -0.01426(12) 0.00281(12) -0.01191(12)
N1 0.0370(11) 0.0274(10) 0.0416(12) -0.0051(9) 0.0047(9) -0.0089(8)
N2 0.0509(13) 0.0344(11) 0.0364(12) -0.0057(9) 0.0016(10) -0.0137(10)
C1 0.0355(13) 0.0343(13) 0.0423(14) -0.0100(11) 0.0075(11) -0.0104(10)
C2 0.0408(13) 0.0354(13) 0.0368(13) -0.0117(10) 0.0071(11) -0.0128(10)
C3 0.0471(15) 0.0508(16) 0.0446(16) -0.0077(13) -0.0023(12) -0.0142(13)
C4 0.0593(18) 0.073(2) 0.0568(19) -0.0245(17) 0.0031(15) -0.0365(17)
C5 0.0680(19) 0.0505(17) 0.063(2) -0.0234(15) 0.0103(16) -0.0333(16)
C6 0.0591(17) 0.0355(14) 0.0537(17) -0.0141(12) 0.0096(14) -0.0175(13)
C7 0.0380(13) 0.0320(12) 0.0417(14) -0.0121(11) 0.0068(11) -0.0106(10)
C8 0.0506(15) 0.0344(13) 0.0424(15) -0.0009(11) 0.0023(12) -0.0113(12)
C9 0.0450(15) 0.0387(15) 0.0600(18) -0.0035(13) 0.0058(13) -0.0072(12)
C10 0.062(2) 0.0362(16) 0.082(2) -0.0044(15) 0.0054(17) -0.0056(14)
C11 0.0547(16) 0.0374(14) 0.0372(14) -0.0083(11) 0.0052(12) -0.0128(12)
C12 0.0573(16) 0.0334(13) 0.0396(15) -0.0097(11) 0.0129(13) -0.0070(12)
C13 0.0631(19) 0.0542(18) 0.0478(18) -0.0004(14) 0.0044(15) 0.0013(15)
C14 0.091(3) 0.0438(19) 0.068(2) 0.0064(16) 0.020(2) 0.0057(19)
C15 0.116(3) 0.0307(16) 0.086(3) -0.0066(17) 0.045(3) -0.0094(19)
C16 0.097(3) 0.0409(17) 0.073(2) -0.0217(16) 0.033(2) -0.0286(18)
C17 0.0613(17) 0.0348(13) 0.0468(16) -0.0146(12) 0.0188(13) -0.0141(12)
C18 0.0630(18) 0.0528(17) 0.0422(16) -0.0051(13) -0.0008(14) -0.0255(15)
C19 0.092(3) 0.082(2) 0.0479(18) -0.0185(17) 0.0072(17) -0.050(2)
C20 0.131(4) 0.096(3) 0.062(2) -0.025(2) 0.015(2) -0.073(3)

loop_
_atom_type_symbol
_atom_type_description
_atom_type_scat_dispersion_real
_atom_type_scat_dispersion_imag
_atom_type_scat_source
C C 0.0033 0.0016 'International Tables Vol C Tables 4.2.6.8 and 6.1.1.4'
H H 0.0000 0.0000 'International Tables Vol C Tables 4.2.6.8 and 6.1.1.4'
N N 0.0061 0.0033 'International Tables Vol C Tables 4.2.6.8 and 6.1.1.4'
S S 0.1246 0.1234 'International Tables Vol C Tables 4.2.6.8 and 6.1.1.4'
Cu Cu 0.3201 1.2651 'International Tables Vol C Tables 4.2.6.8 and 6.1.1.4'
Br Br -0.2901 2.4595 'International Tables Vol C Tables 4.2.6.8 and 6.1.1.4'

loop_
_geom_angle_atom_site_label_1
_geom_angle_atom_site_label_2
_geom_angle_atom_site_label_3
_geom_angle
_geom_angle_site_symmetry_1
_geom_angle_site_symmetry_3
C1 Cu1 Br1 131.45(8) . .
C1 Cu1 Br2 125.78(7) . .
Br1 Cu1 Br2 100.629(14) . .
C11 Cu2 Br1 133.08(8) . .
C11 Cu2 Br2 109.53(8) . 2_575
Br1 Cu2 Br2 103.985(17) . 2_575
C11 Cu2 Br2 110.78(9) . .
Br1 Cu2 Br2 92.878(15) . .
Br2 Cu2 Br2 101.850(17) 2_575 .
C1 S1 C7 93.47(12) . .
C11 S2 C17 93.78(13) . .
Cu1 Br1 Cu2 86.072(16) . .
Cu1 Br2 Cu2 103.219(16) . 2_575
Cu1 Br2 Cu2 80.407(14) . .
Cu2 Br2 Cu2 78.150(17) 2_575 .
C1 N1 C2 116.8(2) . .
C1 N1 C8 119.8(2) . .
C2 N1 C8 123.3(2) . .
C11 N2 C12 117.8(2) . .
C11 N2 C18 119.9(2) . .
C12 N2 C18 122.3(2) . .
N1 C1 S1 108.84(17) . .
N1 C1 Cu1 124.56(18) . .
S1 C1 Cu1 126.55(15) . .
C7 C2 C3 120.6(2) . .
C7 C2 N1 111.8(2) . .
C3 C2 N1 127.6(2) . .
C4 C3 C2 117.6(3) . .
C3 C4 C5 121.9(3) . .
C6 C5 C4 121.1(3) . .
C5 C6 C7 117.4(3) . .
C2 C7 C6 121.4(2) . .
C2 C7 S1 109.03(18) . .
C6 C7 S1 129.6(2) . .
N1 C8 C9 112.7(2) . .
C8 C9 C10 111.1(3) . .
N2 C11 S2 108.26(18) . .
N2 C11 Cu2 128.6(2) . .
S2 C11 Cu2 123.08(16) . .
C13 C12 C17 121.9(3) . .
C13 C12 N2 127.6(3) . .
C17 C12 N2 110.4(2) . .
C14 C13 C12 117.8(4) . .
C15 C14 C13 121.6(4) . .
C14 C15 C16 121.2(3) . .
C15 C16 C17 118.3(4) . .
C16 C17 C12 119.2(3) . .
C16 C17 S2 131.0(3) . .
C12 C17 S2 109.78(19) . .
N2 C18 C19 111.3(2) . .
C20 C19 C18 111.7(3) . .

loop_
_geom_bond_atom_site_label_1
_geom_bond_atom_site_label_2
_geom_bond_distance
_geom_bond_site_symmetry_2
Cu1 C1 1.900(2) .
Cu1 Br1 2.4030(5) .
Cu1 Br2 2.4482(5) .
Cu2 C11 1.910(3) .
Cu2 Br1 2.4608(5) .
Cu2 Br2 2.5828(5) 2_575
Cu2 Br2 2.6867(5) .
S1 C1 1.715(3) .
S1 C7 1.744(3) .
S2 C11 1.720(3) .
S2 C17 1.725(3) .
Br2 Cu2 2.5827(5) 2_575
N1 C1 1.337(3) .
N1 C2 1.402(3) .
N1 C8 1.475(3) .
N2 C11 1.339(3) .
N2 C12 1.401(3) .
N2 C18 1.465(3) .
C2 C7 1.378(4) .
C2 C3 1.394(4) .
C3 C4 1.367(4) .
C4 C5 1.386(4) .
C5 C6 1.371(4) .
C6 C7 1.396(4) .
C8 C9 1.504(4) .
C9 C10 1.520(4) .
C12 C13 1.382(4) .
C12 C17 1.397(4) .
C13 C14 1.374(5) .
C14 C15 1.370(6) .
C15 C16 1.393(6) .
C16 C17 1.396(4) .
C18 C19 1.525(4) .
C19 C20 1.497(4) .
